data_4109825
loop_
_publ_author_name
'Zhuojia Lin'
'David S. Wragg'
'John E. Warren'
'Russell E. Morris'

_publ_section_title
;
 Anion Control in the Ionothermal Synthesis of Coordination Polymers
;
_journal_name_full 'Journal of the American Chemical Society'
_journal_page_first 10334
_journal_page_last 10335
_journal_paper_doi 10.1021/ja0737671
_journal_volume 129
_journal_year 2007
_chemical_formula_sum 'C29 H25 Co1.3 Li1.4 N4 O12'
_chemical_formula_weight 707.86
_chemical_name_systematic
; 
 ? 
;
_space_group_IT_number 61
_symmetry_cell_setting orthorhombic
_symmetry_space_group_name_Hall '-P 2ac 2ab'
_symmetry_space_group_name_H-M 'P b c a'
_atom_sites_solution_hydrogens geom
_atom_sites_solution_primary direct
_atom_sites_solution_secondary difmap
_audit_creation_method SHELXL-97
_cell_angle_alpha 90.00
_cell_angle_beta 90.00
_cell_angle_gamma 90.00
_cell_formula_units_Z 4
_cell_length_a 15.425(2)
_cell_length_b 12.1842(16)
_cell_length_c 16.059(2)
_cell_measurement_reflns_used 5842
_cell_measurement_temperature 113(2)
_cell_measurement_theta_max 24.96
_cell_measurement_theta_min 1.41
_cell_volume 3018.1(7)
_computing_cell_refinement TwinSolve
_computing_data_collection CrystalClear
_computing_data_reduction TwinSolve
_computing_structure_refinement 'SHELXL-97 (Sheldrick, 1997)'
_computing_structure_solution 'SHELXS-97 (Sheldrick, 1990)'
_diffrn_ambient_temperature 113(2)
_diffrn_detector_area_resol_mean 7.315
_diffrn_measured_fraction_theta_full 0.956
_diffrn_measured_fraction_theta_max 0.956
_diffrn_measurement_device_type ' '
_diffrn_measurement_method 'profile data'
_diffrn_radiation_monochromator graphite
_diffrn_radiation_source 'fine-focus sealed tube'
_diffrn_radiation_type MoK\a
_diffrn_radiation_wavelength 0.71073
_diffrn_reflns_av_R_equivalents 0.0470
_diffrn_reflns_av_sigmaI/netI 0.0314
_diffrn_reflns_limit_h_max 18
_diffrn_reflns_limit_h_min -18
_diffrn_reflns_limit_k_max 15
_diffrn_reflns_limit_k_min -11
_diffrn_reflns_limit_l_max 19
_diffrn_reflns_limit_l_min -19
_diffrn_reflns_number 15529
_diffrn_reflns_theta_full 26.00
_diffrn_reflns_theta_max 26.00
_diffrn_reflns_theta_min 2.48
_exptl_absorpt_coefficient_mu 0.800
_exptl_absorpt_correction_T_max 1.0000
_exptl_absorpt_correction_T_min 0.6008
_exptl_absorpt_correction_type none
_exptl_absorpt_process_details ' '
_exptl_crystal_colour orange
_exptl_crystal_density_diffrn 1.558
_exptl_crystal_description block
_exptl_crystal_F_000 1449
_exptl_crystal_size_max 0.200
_exptl_crystal_size_mid 0.200
_exptl_crystal_size_min 0.150
_refine_diff_density_max 0.688
_refine_diff_density_min -0.597
_refine_diff_density_rms 0.104
_refine_ls_extinction_method none
_refine_ls_goodness_of_fit_ref 1.198
_refine_ls_hydrogen_treatment constr
_refine_ls_matrix_type full
_refine_ls_number_parameters 235
_refine_ls_number_reflns 2828
_refine_ls_number_restraints 0
_refine_ls_restrained_S_all 1.198
_refine_ls_R_factor_all 0.1091
_refine_ls_R_factor_gt 0.0882
_refine_ls_shift/su_max 0.000
_refine_ls_shift/su_mean 0.000
_refine_ls_structure_factor_coef Fsqd
_refine_ls_weighting_details 'calc w=1/[\s^2^(Fo^2^)+(0.0735P)^2^+15.0866P] where P=(Fo^2^+2Fc^2^)/3'
_refine_ls_weighting_scheme calc
_refine_ls_wR_factor_gt 0.2111
_refine_ls_wR_factor_ref 0.2199
_reflns_number_gt 2283
_reflns_number_total 2828
_reflns_threshold_expression >2sigma(I)
_cod_data_source_file ja0737671si20070525_064807.cif
_cod_data_source_block compound_2
_cod_original_formula_sum 'C29 H25 Co1.30 Li1.40 N4 O12'
_cod_database_code 4109825

loop_
_symmetry_equiv_pos_as_xyz
'x, y, z'
'-x+1/2, -y, z+1/2'
'-x, y+1/2, -z+1/2'
'x+1/2, -y+1/2, -z'
'-x, -y, -z'
'x-1/2, y, -z-1/2'
'x, -y-1/2, z-1/2'
'-x-1/2, y-1/2, z'

loop_
_atom_site_label
_atom_site_type_symbol
_atom_site_fract_x
_atom_site_fract_y
_atom_site_fract_z
_atom_site_U_iso_or_equiv
_atom_site_adp_type
_atom_site_occupancy
_atom_site_symmetry_multiplicity
_atom_site_calc_flag
_atom_site_refinement_flags
Co1 Co 0.09035(7) 0.48739(8) 0.41352(6) 0.0255(3) Uani 0.65 1 d P
Li1 Li 0.09035(7) 0.48739(8) 0.41352(6) 0.0255(3) Uani 0.35 1 d P
O1 O 0.1062(3) 0.3899(3) 0.3181(3) 0.0421(11) Uani 1 1 d .
C1 C 0.1455(3) 0.3793(4) 0.1776(3) 0.0250(11) Uani 1 1 d .
C7 C 0.1444(4) 0.4302(5) 0.2653(4) 0.0327(14) Uani 1 1 d .
C3 C 0.2025(3) 0.3682(5) 0.0383(3) 0.0285(12) Uani 1 1 d .
C4 C 0.1466(4) 0.2817(4) 0.0219(3) 0.0294(12) Uani 1 1 d .
H4A H 0.1470 0.2495 -0.0306 0.035 Uiso 1 1 calc R
C6 C 0.0908(4) 0.2909(4) 0.1609(3) 0.0279(11) Uani 1 1 d .
H6A H 0.0545 0.2640 0.2024 0.033 Uiso 1 1 calc R
O2 O 0.1863(4) 0.5227(4) 0.2684(3) 0.0583(14) Uani 1 1 d .
C2 C 0.1998(3) 0.4189(4) 0.1164(3) 0.0279(12) Uani 1 1 d .
H2A H 0.2349 0.4794 0.1271 0.034 Uiso 1 1 calc R
N2 N -0.6188(4) 0.2930(5) 0.1927(4) 0.0524(15) Uani 1 1 d .
C4S C -0.6027(5) 0.3981(7) 0.1818(7) 0.071(3) Uani 1 1 d .
H4SA H -0.5853 0.4310 0.1323 0.085 Uiso 1 1 calc R
C2S C -0.6397(6) 0.2763(6) 0.2714(5) 0.062(2) Uani 1 1 d .
H2SA H -0.6541 0.2094 0.2954 0.074 Uiso 1 1 calc R
N1 N -0.6364(6) 0.3697(7) 0.3087(5) 0.088(2) Uani 1 1 d .
C5S C -0.6172(8) 0.2097(8) 0.1255(6) 0.088(3) Uani 1 1 d .
H5SA H -0.6224 0.2454 0.0718 0.105 Uiso 1 1 calc R
H5SB H -0.6657 0.1598 0.1320 0.105 Uiso 1 1 calc R
C3S C -0.6157(7) 0.4488(7) 0.2541(7) 0.081(3) Uani 1 1 d .
H3SA H -0.6115 0.5237 0.2646 0.097 Uiso 1 1 calc R
C6S C -0.5342(9) 0.1475(12) 0.1297(10) 0.145(6) Uani 1 1 d .
H6SA H -0.5333 0.0929 0.0867 0.217 Uiso 1 1 calc R
H6SB H -0.5293 0.1126 0.1831 0.217 Uiso 1 1 calc R
H6SC H -0.4865 0.1971 0.1220 0.217 Uiso 1 1 calc R
C9 C 0.0303(3) 0.1507(4) 0.0618(3) 0.0241(11) Uani 1 1 d .
O5 O 0.0220(2) 0.1228(3) -0.0133(2) 0.0287(8) Uani 1 1 d .
O6 O -0.0115(2) 0.1059(3) 0.1205(2) 0.0308(9) Uani 1 1 d .
C8 C 0.2667(4) 0.4113(7) -0.0251(4) 0.0500(19) Uani 1 1 d .
O3 O 0.3137(3) 0.4816(3) -0.0099(2) 0.0330(9) Uani 1 1 d .
O4 O 0.2909(7) 0.3294(8) -0.0781(6) 0.047(2) Uani 0.50 1 d P
O4A O 0.2429(7) 0.3895(9) -0.1066(5) 0.049(2) Uani 0.50 1 d P
C1S C -0.6433(14) 0.3914(16) 0.3922(11) 0.090(7) Uani 0.50 1 d P
H1SA H -0.6589 0.3254 0.4213 0.134 Uiso 0.50 1 calc PR
H1SB H -0.6871 0.4461 0.4011 0.134 Uiso 0.50 1 calc PR
H1SC H -0.5887 0.4177 0.4128 0.134 Uiso 0.50 1 calc PR
C5 C 0.0903(3) 0.2423(4) 0.0818(3) 0.0241(10) Uani 1 1 d .
Li2 Li -0.633(3) 0.574(3) 0.293(3) 0.068(11) Uani 0.35 1 d P

loop_
_atom_site_aniso_label
_atom_site_aniso_U_11
_atom_site_aniso_U_22
_atom_site_aniso_U_33
_atom_site_aniso_U_23
_atom_site_aniso_U_13
_atom_site_aniso_U_12
Co1 0.0310(6) 0.0261(6) 0.0193(5) -0.0026(4) -0.0012(4) 0.0019(4)
Li1 0.0310(6) 0.0261(6) 0.0193(5) -0.0026(4) -0.0012(4) 0.0019(4)
O1 0.065(3) 0.036(2) 0.025(2) -0.0088(18) -0.005(2) 0.009(2)
C1 0.031(3) 0.026(3) 0.018(2) -0.005(2) -0.001(2) 0.005(2)
C7 0.030(3) 0.037(3) 0.032(3) -0.027(3) 0.003(3) 0.006(2)
C3 0.028(3) 0.033(3) 0.024(3) -0.005(2) 0.008(2) -0.005(2)
C4 0.038(3) 0.031(3) 0.019(2) -0.007(2) 0.004(2) 0.000(2)
C6 0.029(3) 0.031(3) 0.024(3) 0.001(2) 0.008(2) 0.001(2)
O2 0.109(4) 0.037(2) 0.029(2) -0.0116(19) -0.002(3) -0.009(3)
C2 0.027(3) 0.026(3) 0.031(3) -0.005(2) 0.001(2) 0.000(2)
N2 0.052(3) 0.049(3) 0.056(4) 0.022(3) 0.007(3) -0.002(3)
C4S 0.046(4) 0.063(5) 0.104(7) 0.040(5) -0.005(5) -0.006(4)
C2S 0.088(6) 0.048(4) 0.049(4) 0.019(4) -0.001(4) 0.004(4)
N1 0.122(7) 0.078(5) 0.065(5) -0.002(4) -0.014(5) 0.008(5)
C5S 0.117(9) 0.071(6) 0.075(6) 0.014(5) 0.019(6) 0.011(6)
C3S 0.100(7) 0.040(4) 0.104(8) 0.018(5) -0.034(6) -0.014(5)
C6S 0.145(13) 0.131(12) 0.159(13) 0.064(11) 0.030(11) -0.011(10)
C9 0.027(3) 0.020(2) 0.026(3) 0.002(2) -0.001(2) 0.004(2)
O5 0.033(2) 0.0254(19) 0.028(2) -0.0044(16) -0.0059(16) -0.0002(16)
O6 0.034(2) 0.0278(19) 0.030(2) 0.0037(17) 0.0051(17) -0.0068(17)
C8 0.035(4) 0.093(6) 0.021(3) -0.013(3) 0.011(3) -0.018(4)
O3 0.049(2) 0.026(2) 0.0242(19) 0.0008(16) 0.0121(18) -0.0022(18)
O4 0.065(6) 0.039(5) 0.038(5) -0.013(4) 0.029(5) -0.016(5)
O4A 0.063(6) 0.056(6) 0.029(4) -0.015(4) 0.021(5) -0.029(5)
C1S 0.119(16) 0.082(13) 0.068(11) -0.028(10) 0.054(11) -0.011(12)
C5 0.024(2) 0.025(2) 0.024(2) 0.001(2) 0.002(2) -0.001(2)
Li2 0.07(2) 0.036(18) 0.10(3) -0.011(19) 0.02(2) -0.039(18)

loop_
_atom_type_symbol
_atom_type_description
_atom_type_scat_dispersion_real
_atom_type_scat_dispersion_imag
_atom_type_scat_source
C C 0.0033 0.0016 'International Tables Vol C Tables 4.2.6.8 and 6.1.1.4'
H H 0.0000 0.0000 'International Tables Vol C Tables 4.2.6.8 and 6.1.1.4'
N N 0.0061 0.0033 'International Tables Vol C Tables 4.2.6.8 and 6.1.1.4'
O O 0.0106 0.0060 'International Tables Vol C Tables 4.2.6.8 and 6.1.1.4'
Co Co 0.3494 0.9721 'International Tables Vol C Tables 4.2.6.8 and 6.1.1.4'
Li Li -0.0003 0.0001 'International Tables Vol C Tables 4.2.6.8 and 6.1.1.4'

loop_
_geom_angle_atom_site_label_1
_geom_angle_atom_site_label_2
_geom_angle_atom_site_label_3
_geom_angle
_geom_angle_site_symmetry_1
_geom_angle_site_symmetry_3
O1 Co1 O3 120.99(19) . 2_565
O1 Co1 O6 107.81(17) . 3
O3 Co1 O6 119.98(16) 2_565 3
O1 Co1 O5 96.60(18) . 7_566
O3 Co1 O5 98.80(16) 2_565 7_566
O6 Co1 O5 108.56(16) 3 7_566
C7 O1 Co1 112.6(4) . .
C2 C1 C6 120.1(5) . .
C2 C1 C7 121.1(5) . .
C6 C1 C7 118.8(5) . .
O1 C7 O2 126.9(5) . .
O1 C7 C1 120.7(5) . .
O2 C7 C1 112.3(5) . .
C4 C3 C2 119.1(5) . .
C4 C3 C8 122.9(5) . .
C2 C3 C8 117.9(5) . .
C5 C4 C3 121.6(5) . .
C1 C6 C5 120.3(5) . .
C1 C2 C3 120.1(5) . .
C4S N2 C2S 108.9(8) . .
C4S N2 C5S 124.5(8) . .
C2S N2 C5S 126.5(7) . .
N2 C4S C3S 107.9(8) . .
N1 C2S N2 107.5(7) . .
C2S N1 C3S 109.9(8) . .
C2S N1 C1S 128.5(11) . .
C3S N1 C1S 121.3(12) . .
C2S N1 Li2 146.5(12) . .
C3S N1 Li2 38.3(11) . .
C1S N1 Li2 84.7(14) . .
N2 C5S C6S 109.3(11) . .
C4S C3S N1 105.8(8) . .
C4S C3S Li2 140.8(17) . .
N1 C3S Li2 111.9(17) . .
O5 C9 O6 122.9(5) . .
O5 C9 C5 118.3(4) . .
O6 C9 C5 118.8(5) . .
O5 C9 Li1 82.7(3) . 3_545
O6 C9 Li1 40.3(2) . 3_545
C5 C9 Li1 159.0(4) . 3_545
C9 O5 Li1 131.8(3) . 7_565
C9 O5 Co1 131.8(3) . 7_565
Li1 O5 Co1 0.00(8) 7_565 7_565
C9 O6 Li1 115.2(3) . 3_545
C9 O6 Co1 115.2(3) . 3_545
Li1 O6 Co1 0.00(8) 3_545 3_545
O3 C8 O4 120.4(6) . .
O3 C8 O4A 120.7(7) . .
O4 C8 O4A 48.9(6) . .
O3 C8 C3 122.0(5) . .
O4 C8 C3 110.2(7) . .
O4A C8 C3 113.2(6) . .
O3 C8 Li1 39.1(3) . 2_564
O4 C8 Li1 83.3(4) . 2_564
O4A C8 Li1 87.6(5) . 2_564
C3 C8 Li1 159.1(4) . 2_564
C8 O3 Li1 119.2(4) . 2_564
C8 O3 Co1 119.2(4) . 2_564
Li1 O3 Co1 0.00(8) 2_564 2_564
O4A O4 C8 66.6(7) . .
O4 O4A C8 64.6(8) . .
O4 O4A Li2 148.8(12) . 2_464
C8 O4A Li2 142.5(14) . 2_464
N1 C1S Li2 65.4(12) . .
C4 C5 C6 118.7(5) . .
C4 C5 C9 120.2(5) . .
C6 C5 C9 121.1(4) . .
C3S Li2 O4A 122.7(17) . 2_465
C3S Li2 N1 29.8(8) . .
O4A Li2 N1 96.0(13) 2_465 .
C3S Li2 C1S 59.0(12) . .
O4A Li2 C1S 73.6(11) 2_465 .
N1 Li2 C1S 29.9(6) . .

loop_
_geom_bond_atom_site_label_1
_geom_bond_atom_site_label_2
_geom_bond_distance
_geom_bond_site_symmetry_2
Co1 O1 1.955(4) .
Co1 O3 1.961(4) 2_565
Co1 O6 1.966(4) 3
Co1 O5 2.073(4) 7_566
O1 C7 1.143(7) .
C1 C2 1.379(7) .
C1 C6 1.394(8) .
C1 C7 1.540(7) .
C7 O2 1.300(7) .
C3 C4 1.387(8) .
C3 C2 1.399(7) .
C3 C8 1.514(8) .
C4 C5 1.382(7) .
C6 C5 1.401(7) .
N2 C4S 1.315(10) .
N2 C2S 1.319(9) .
N2 C5S 1.482(11) .
C4S C3S 1.331(14) .
C2S N1 1.286(11) .
N1 C3S 1.342(12) .
N1 C1S 1.372(17) .
N1 Li2 2.50(3) .
C5S C6S 1.488(16) .
C3S Li2 1.67(4) .
C9 O5 1.260(6) .
C9 O6 1.265(6) .
C9 C5 1.484(7) .
C9 Li1 2.754(5) 3_545
O5 Li1 2.073(4) 7_565
O5 Co1 2.073(4) 7_565
O6 Li1 1.966(4) 3_545
O6 Co1 1.966(4) 3_545
C8 O3 1.148(8) .
C8 O4 1.365(11) .
C8 O4A 1.386(10) .
C8 Li1 2.712(7) 2_564
O3 Li1 1.961(4) 2_564
O3 Co1 1.961(4) 2_564
O4 O4A 1.138(13) .
O4A Li2 2.38(4) 2_464
C1S Li2 2.74(4) .
Li2 O4A 2.38(4) 2_465
